data_4312993
loop_
_publ_author_name
'Daniel L. Reger'
'James R. Gardinier'
'Mark D. Smith'
'Perry J. Pellechia'

_publ_section_title
;
 Supramolecular Assembly and Solution Properties of
 Bis(bipyridyl)ruthenium(II) Coordination Complexes of
 Aryl(2-pyridyl)methanones
;
_journal_name_full 'Inorganic Chemistry'
_journal_page_first 482
_journal_page_last 491
_journal_paper_doi 10.1021/ic026018n
_journal_volume 42
_journal_year 2003
_chemical_formula_moiety ' [Ru (C10H8N2)2 (C12H9NO)] 2(PF6) 0.5(CH3CN) '
_chemical_formula_sum 'C33 H26.5 F12 N5.5 O P2 Ru'
_chemical_formula_weight 907.11
_chemical_name_systematic
; 
 ? 
;
_space_group_IT_number 15
_symmetry_cell_setting monoclinic
_symmetry_space_group_name_Hall '-C 2yc'
_symmetry_space_group_name_H-M 'C 1 2/c 1'
_atom_sites_solution_hydrogens geom
_atom_sites_solution_primary direct
_atom_sites_solution_secondary difmap
_audit_creation_method SHELXL-97
_cell_angle_alpha 90.00
_cell_angle_beta 103.9920(10)
_cell_angle_gamma 90.00
_cell_formula_units_Z 8
_cell_length_a 24.3474(11)
_cell_length_b 13.7721(6)
_cell_length_c 21.3184(10)
_cell_measurement_reflns_used 8296
_cell_measurement_temperature 150(1)
_cell_measurement_theta_max 25.038
_cell_measurement_theta_min 2.762
_cell_volume 6936.3(5)
_computing_cell_refinement 'SAINT+ NT V6.02a (Bruker, 1998)'
_computing_data_collection 'SMART NT V5.625 (Bruker, 2000)'
_computing_data_reduction 'SAINT+ NT V6.02a'
_computing_molecular_graphics 'SHELXTL V5.1 (Sheldrick, 1997)'
_computing_publication_material 'SHELXTL V5.1'
_computing_structure_refinement 'SHELXL-97 (Sheldrick, 1997)'
_computing_structure_solution 'SHELXS-97 (Sheldrick, 1990)'
_diffrn_ambient_temperature 150(1)
_diffrn_measured_fraction_theta_full 0.997
_diffrn_measured_fraction_theta_max 0.997
_diffrn_measurement_device_type 'Bruker SMART APEX CCD diffractometer'
_diffrn_measurement_method 'omega scans'
_diffrn_radiation_monochromator graphite
_diffrn_radiation_source 'fine-focus sealed tube'
_diffrn_radiation_type MoK\a
_diffrn_radiation_wavelength 0.71073
_diffrn_reflns_av_R_equivalents 0.0402
_diffrn_reflns_av_sigmaI/netI 0.0375
_diffrn_reflns_limit_h_max 28
_diffrn_reflns_limit_h_min -28
_diffrn_reflns_limit_k_max 16
_diffrn_reflns_limit_k_min -16
_diffrn_reflns_limit_l_max 25
_diffrn_reflns_limit_l_min -25
_diffrn_reflns_number 23657
_diffrn_reflns_theta_full 25.07
_diffrn_reflns_theta_max 25.07
_diffrn_reflns_theta_min 1.71
_diffrn_standards_decay_% <1
_exptl_absorpt_coefficient_mu 0.648
_exptl_absorpt_correction_T_max 0.8432
_exptl_absorpt_correction_T_min 0.5470
_exptl_absorpt_correction_type multi-scan
_exptl_absorpt_process_details '(SADABS, Bruker, 1997)'
_exptl_crystal_colour brown
_exptl_crystal_density_diffrn 1.737
_exptl_crystal_density_method 'not measured'
_exptl_crystal_description fragment
_exptl_crystal_F_000 3624
_exptl_crystal_size_max 0.44
_exptl_crystal_size_mid 0.36
_exptl_crystal_size_min 0.32
_refine_diff_density_max 0.805
_refine_diff_density_min -0.587
_refine_diff_density_rms 0.083
_refine_ls_extinction_method none
_refine_ls_goodness_of_fit_ref 0.982
_refine_ls_hydrogen_treatment mixed
_refine_ls_matrix_type full
_refine_ls_number_parameters 518
_refine_ls_number_reflns 6150
_refine_ls_number_restraints 0
_refine_ls_restrained_S_all 0.982
_refine_ls_R_factor_all 0.0420
_refine_ls_R_factor_gt 0.0360
_refine_ls_shift/su_max 0.001
_refine_ls_shift/su_mean 0.000
_refine_ls_structure_factor_coef Fsqd
_refine_ls_weighting_details 'calc w=1/[\s^2^(Fo^2^)+(0.0627P)^2^+0.0000P] where P=(Fo^2^+2Fc^2^)/3'
_refine_ls_weighting_scheme calc
_refine_ls_wR_factor_gt 0.0937
_refine_ls_wR_factor_ref 0.0962
_reflns_number_gt 5184
_reflns_number_total 6150
_reflns_threshold_expression >2sigma(I)
_cod_data_source_file ic026018n-2_s2.cif
_cod_data_source_block jgru03s
_cod_original_formula_sum 'C33 H26.50 F12 N5.50 O P2 Ru'
_cod_database_code 4312993

loop_
_symmetry_equiv_pos_as_xyz
'x, y, z'
'-x, y, -z+1/2'
'x+1/2, y+1/2, z'
'-x+1/2, y+1/2, -z+1/2'
'-x, -y, -z'
'x, -y, z-1/2'
'-x+1/2, -y+1/2, -z'
'x+1/2, -y+1/2, z-1/2'

loop_
_atom_site_label
_atom_site_type_symbol
_atom_site_fract_x
_atom_site_fract_y
_atom_site_fract_z
_atom_site_U_iso_or_equiv
_atom_site_adp_type
_atom_site_occupancy
_atom_site_symmetry_multiplicity
_atom_site_calc_flag
_atom_site_refinement_flags
_atom_site_disorder_assembly
_atom_site_disorder_group
Ru Ru 0.101680(9) 0.194626(15) 0.102470(11) 0.02718(9) Uani 1 1 d . . .
C1 C 0.16554(12) 0.12689(19) 0.01534(15) 0.0327(7) Uani 1 1 d . . .
C2 C 0.20745(12) 0.12603(19) 0.07770(15) 0.0331(7) Uani 1 1 d . . .
C3 C 0.26422(13) 0.1029(2) 0.08695(18) 0.0434(8) Uani 1 1 d . . .
H3 H 0.2786 0.0821 0.0516 0.052(10) Uiso 1 1 calc R . .
C4 C 0.29969(13) 0.1104(2) 0.14784(19) 0.0507(9) Uani 1 1 d . . .
H4 H 0.3386 0.0936 0.1552 0.050(9) Uiso 1 1 calc R . .
C5 C 0.27785(14) 0.1423(2) 0.19746(19) 0.0491(9) Uani 1 1 d . . .
H5 H 0.3017 0.1488 0.2397 0.054(10) Uiso 1 1 calc R . .
C6 C 0.22083(13) 0.1652(2) 0.18619(16) 0.0397(7) Uani 1 1 d . . .
H6 H 0.2063 0.1874 0.2212 0.043(9) Uiso 1 1 calc R . .
C7 C 0.17628(13) 0.0935(2) -0.04681(16) 0.0386(7) Uani 1 1 d . . .
C8 C 0.15583(16) 0.1492(3) -0.10161(18) 0.0523(9) Uani 1 1 d . . .
H8 H 0.1372 0.2089 -0.0983 0.043(9) Uiso 1 1 calc R . .
C9 C 0.16233(19) 0.1184(3) -0.1607(2) 0.0691(12) Uani 1 1 d . . .
H9 H 0.1495 0.1580 -0.1979 0.087(15) Uiso 1 1 calc R . .
C10 C 0.18719(19) 0.0314(3) -0.1660(2) 0.0725(13) Uani 1 1 d . . .
H10 H 0.1916 0.0107 -0.2070 0.100(16) Uiso 1 1 calc R . .
C11 C 0.20615(15) -0.0272(3) -0.1126(2) 0.0600(11) Uani 1 1 d . . .
H11 H 0.2222 -0.0889 -0.1173 0.087(14) Uiso 1 1 calc R . .
C12 C 0.20179(13) 0.0042(2) -0.05189(19) 0.0464(8) Uani 1 1 d . . .
H12 H 0.2159 -0.0345 -0.0146 0.021(7) Uiso 1 1 calc R . .
N1 N 0.18549(10) 0.15688(16) 0.12754(12) 0.0326(6) Uani 1 1 d . . .
O1 O 0.11779(8) 0.16097(13) 0.01458(9) 0.0309(4) Uani 1 1 d . . .
C21 C 0.09821(14) -0.0250(2) 0.12234(16) 0.0420(8) Uani 1 1 d . . .
H21 H 0.1381 -0.0208 0.1380 0.031(8) Uiso 1 1 calc R . .
C22 C 0.07257(17) -0.1148(2) 0.11970(17) 0.0493(9) Uani 1 1 d . . .
H22 H 0.0946 -0.1714 0.1330 0.060(11) Uiso 1 1 calc R . .
C23 C 0.01483(17) -0.1214(2) 0.09765(16) 0.0503(9) Uani 1 1 d . . .
H23 H -0.0035 -0.1827 0.0950 0.045(9) Uiso 1 1 calc R . .
C24 C -0.01580(15) -0.0390(2) 0.07965(15) 0.0440(8) Uani 1 1 d . . .
H24 H -0.0558 -0.0424 0.0651 0.051(10) Uiso 1 1 calc R . .
C25 C 0.01135(13) 0.0501(2) 0.08257(14) 0.0341(7) Uani 1 1 d . . .
C26 C -0.01794(12) 0.1421(2) 0.06164(14) 0.0339(7) Uani 1 1 d . . .
C27 C -0.07581(13) 0.1516(3) 0.03867(16) 0.0443(8) Uani 1 1 d . . .
H27 H -0.0997 0.0966 0.0370 0.073(12) Uiso 1 1 calc R . .
C28 C -0.09895(14) 0.2410(3) 0.01818(17) 0.0508(9) Uani 1 1 d . . .
H28 H -0.1387 0.2484 0.0027 0.099(16) Uiso 1 1 calc R . .
C29 C -0.06339(13) 0.3189(3) 0.02067(16) 0.0441(8) Uani 1 1 d . . .
H29 H -0.0782 0.3809 0.0059 0.032(8) Uiso 1 1 calc R . .
C30 C -0.00608(13) 0.3065(2) 0.04478(15) 0.0351(7) Uani 1 1 d . . .
H30 H 0.0181 0.3611 0.0469 0.032(8) Uiso 1 1 calc R . .
N11 N 0.06851(10) 0.05701(17) 0.10344(12) 0.0322(5) Uani 1 1 d . . .
N12 N 0.01685(10) 0.22046(17) 0.06537(11) 0.0295(5) Uani 1 1 d . . .
C31 C 0.07824(13) 0.1718(2) 0.23435(15) 0.0374(7) Uani 1 1 d . . .
H31 H 0.0741 0.1047 0.2242 0.029(8) Uiso 1 1 calc R . .
C32 C 0.06996(14) 0.2028(2) 0.29257(16) 0.0446(8) Uani 1 1 d . . .
H32 H 0.0611 0.1577 0.3224 0.033(8) Uiso 1 1 calc R . .
C33 C 0.07463(15) 0.2999(3) 0.30707(17) 0.0506(9) Uani 1 1 d . . .
H33 H 0.0683 0.3231 0.3467 0.052(10) Uiso 1 1 calc R . .
C34 C 0.08862(14) 0.3635(2) 0.26362(16) 0.0449(8) Uani 1 1 d . . .
H34 H 0.0916 0.4311 0.2728 0.052(10) Uiso 1 1 calc R . .
C35 C 0.09834(12) 0.3282(2) 0.20638(15) 0.0324(7) Uani 1 1 d . . .
C36 C 0.11721(11) 0.3879(2) 0.15856(15) 0.0327(7) Uani 1 1 d . . .
C37 C 0.12761(13) 0.4866(2) 0.16464(17) 0.0439(8) Uani 1 1 d . . .
H37 H 0.1222 0.5206 0.2015 0.054(10) Uiso 1 1 calc R . .
C38 C 0.14579(13) 0.5353(2) 0.11697(18) 0.0466(8) Uani 1 1 d . . .
H38 H 0.1531 0.6031 0.1206 0.059(10) Uiso 1 1 calc R . .
C39 C 0.15325(12) 0.4844(2) 0.06393(17) 0.0412(8) Uani 1 1 d . . .
H39 H 0.1663 0.5164 0.0308 0.037(8) Uiso 1 1 calc R . .
C40 C 0.14163(11) 0.3872(2) 0.05972(15) 0.0348(7) Uani 1 1 d . . .
H40 H 0.1461 0.3528 0.0226 0.026(7) Uiso 1 1 calc R . .
N21 N 0.09192(9) 0.23229(17) 0.19121(11) 0.0296(5) Uani 1 1 d . . .
N22 N 0.12416(10) 0.33818(17) 0.10597(12) 0.0305(5) Uani 1 1 d . . .
C41 C 0.0000 0.9031(4) 0.2500 0.0659(17) Uani 1 2 d S . .
C42 C 0.0000 0.7987(4) 0.2500 0.149(5) Uani 1 2 d S . .
H42A H -0.0390 0.7749 0.2431 0.223 Uiso 0.50 1 calc PR . .
H42B H 0.0225 0.7749 0.2917 0.223 Uiso 0.50 1 calc PR . .
H42C H 0.0165 0.7749 0.2152 0.223 Uiso 0.50 1 calc PR . .
N41 N 0.0000 0.9833(3) 0.2500 0.0759(16) Uani 1 2 d S . .
P1 P 0.46362(4) 0.07696(6) 0.12018(4) 0.0413(2) Uani 1 1 d . . .
F1 F 0.40584(8) 0.01689(15) 0.09510(10) 0.0582(5) Uani 1 1 d . . .
F2 F 0.52062(8) 0.13839(14) 0.14468(11) 0.0594(6) Uani 1 1 d . . .
F3 F 0.43372(11) 0.17042(15) 0.08320(13) 0.0770(8) Uani 1 1 d . . .
F4 F 0.44218(9) 0.1070(2) 0.18237(11) 0.0759(7) Uani 1 1 d . . .
F5 F 0.49315(9) -0.01632(16) 0.15724(12) 0.0700(7) Uani 1 1 d . . .
F6 F 0.48338(10) 0.04329(15) 0.05799(11) 0.0694(6) Uani 1 1 d . . .
P2 P 0.24451(5) 0.82009(7) 0.13203(6) 0.0594(3) Uani 1 1 d . . .
F11 F 0.23065(17) 0.7384(2) 0.07898(18) 0.1420(16) Uani 1 1 d . . .
F12 F 0.25013(17) 0.8977(2) 0.18578(16) 0.1270(13) Uani 1 1 d . . .
F13 F 0.19493(13) 0.7701(2) 0.1587(2) 0.1283(14) Uani 1 1 d . . .
F14 F 0.19986(10) 0.88814(17) 0.08421(14) 0.0820(8) Uani 1 1 d . . .
F15 F 0.29262(11) 0.8636(2) 0.10200(16) 0.1080(11) Uani 1 1 d . . .
F16 F 0.28840(10) 0.75025(17) 0.17801(11) 0.0764(7) Uani 1 1 d . . .

loop_
_atom_site_aniso_label
_atom_site_aniso_U_11
_atom_site_aniso_U_22
_atom_site_aniso_U_33
_atom_site_aniso_U_23
_atom_site_aniso_U_13
_atom_site_aniso_U_12
Ru 0.02821(14) 0.02684(14) 0.02752(15) -0.00005(9) 0.00879(10) 0.00174(9)
C1 0.0367(16) 0.0214(13) 0.0434(19) -0.0008(12) 0.0159(14) -0.0032(12)
C2 0.0325(15) 0.0236(13) 0.0453(19) 0.0027(13) 0.0134(14) 0.0004(12)
C3 0.0363(16) 0.0360(16) 0.061(2) -0.0011(16) 0.0178(17) 0.0014(14)
C4 0.0293(16) 0.0483(19) 0.073(3) 0.0009(19) 0.0088(17) 0.0038(15)
C5 0.0371(17) 0.049(2) 0.054(2) 0.0051(17) -0.0019(17) 0.0004(16)
C6 0.0371(17) 0.0412(17) 0.0389(19) 0.0036(15) 0.0054(15) 0.0052(14)
C7 0.0411(17) 0.0313(15) 0.050(2) -0.0079(15) 0.0232(15) -0.0056(13)
C8 0.070(2) 0.046(2) 0.049(2) -0.0057(17) 0.0294(19) 0.0031(18)
C9 0.091(3) 0.076(3) 0.048(3) -0.008(2) 0.032(2) 0.000(3)
C10 0.079(3) 0.083(3) 0.063(3) -0.032(3) 0.032(2) -0.006(3)
C11 0.051(2) 0.051(2) 0.085(3) -0.034(2) 0.030(2) -0.0052(18)
C12 0.0402(18) 0.0383(17) 0.064(2) -0.0104(17) 0.0190(17) -0.0022(15)
N1 0.0329(13) 0.0264(12) 0.0391(15) 0.0043(11) 0.0098(12) 0.0045(10)
O1 0.0332(11) 0.0292(10) 0.0327(12) -0.0012(9) 0.0129(9) 0.0023(8)
C21 0.051(2) 0.0342(17) 0.043(2) -0.0007(14) 0.0163(16) 0.0016(14)
C22 0.081(3) 0.0301(16) 0.044(2) 0.0010(15) 0.0272(19) 0.0033(17)
C23 0.082(3) 0.0394(18) 0.036(2) -0.0083(15) 0.0261(19) -0.0192(19)
C24 0.057(2) 0.0479(19) 0.0300(18) -0.0050(15) 0.0163(16) -0.0178(17)
C25 0.0441(17) 0.0395(16) 0.0217(15) -0.0055(13) 0.0138(13) -0.0099(14)
C26 0.0375(16) 0.0445(17) 0.0215(15) -0.0049(13) 0.0108(13) -0.0037(14)
C27 0.0369(17) 0.063(2) 0.0337(18) -0.0111(16) 0.0104(14) -0.0127(17)
C28 0.0333(17) 0.072(2) 0.044(2) -0.0138(18) 0.0029(15) 0.0068(18)
C29 0.0382(17) 0.055(2) 0.0362(19) -0.0049(16) 0.0034(15) 0.0120(16)
C30 0.0355(16) 0.0381(17) 0.0307(17) -0.0046(13) 0.0062(13) 0.0042(13)
N11 0.0402(14) 0.0303(12) 0.0287(14) -0.0018(10) 0.0132(11) -0.0019(11)
N12 0.0299(12) 0.0369(13) 0.0234(13) -0.0031(10) 0.0099(10) 0.0018(10)
C31 0.0386(17) 0.0416(17) 0.0322(18) 0.0037(14) 0.0088(14) -0.0007(14)
C32 0.0469(19) 0.056(2) 0.0325(19) 0.0051(16) 0.0132(15) -0.0002(16)
C33 0.056(2) 0.069(2) 0.0285(19) -0.0054(17) 0.0139(16) 0.0065(18)
C34 0.0498(19) 0.0462(19) 0.0367(19) -0.0083(16) 0.0065(15) 0.0076(16)
C35 0.0278(14) 0.0366(15) 0.0303(17) -0.0030(13) 0.0021(13) 0.0044(12)
C36 0.0270(14) 0.0337(15) 0.0344(17) -0.0031(13) 0.0013(13) 0.0039(12)
C37 0.0471(18) 0.0349(16) 0.043(2) -0.0087(15) -0.0020(16) -0.0006(15)
C38 0.0469(19) 0.0320(16) 0.057(2) 0.0009(16) 0.0038(17) -0.0056(15)
C39 0.0338(16) 0.0390(17) 0.048(2) 0.0080(16) 0.0047(15) -0.0022(14)
C40 0.0293(14) 0.0362(16) 0.0390(19) 0.0039(14) 0.0089(13) 0.0031(13)
N21 0.0258(12) 0.0354(13) 0.0277(13) -0.0009(11) 0.0065(10) 0.0038(10)
N22 0.0259(11) 0.0300(12) 0.0344(14) -0.0009(11) 0.0054(10) 0.0008(10)
C41 0.127(5) 0.045(3) 0.039(3) 0.000 0.045(3) 0.000
C42 0.362(16) 0.039(3) 0.077(5) 0.000 0.115(8) 0.000
N41 0.130(5) 0.043(3) 0.073(4) 0.000 0.062(3) 0.000
P1 0.0482(5) 0.0358(4) 0.0411(5) -0.0002(4) 0.0129(4) 0.0078(4)
F1 0.0563(12) 0.0596(12) 0.0579(14) -0.0138(11) 0.0122(10) -0.0034(10)
F2 0.0518(12) 0.0490(12) 0.0775(16) -0.0077(11) 0.0161(11) 0.0001(10)
F3 0.0812(16) 0.0394(11) 0.0938(19) 0.0083(12) -0.0112(14) 0.0143(11)
F4 0.0529(12) 0.1148(19) 0.0616(15) -0.0377(14) 0.0169(11) -0.0039(13)
F5 0.0624(13) 0.0623(13) 0.0854(17) 0.0323(12) 0.0180(12) 0.0110(11)
F6 0.1044(18) 0.0568(12) 0.0609(15) -0.0081(11) 0.0471(13) -0.0066(12)
P2 0.0593(6) 0.0391(5) 0.0746(8) 0.0013(5) 0.0061(6) -0.0017(4)
F11 0.185(4) 0.0707(18) 0.119(3) -0.0184(18) -0.061(3) 0.025(2)
F12 0.208(4) 0.0752(18) 0.096(2) -0.0356(17) 0.034(2) -0.012(2)
F13 0.084(2) 0.104(2) 0.189(4) 0.068(2) 0.018(2) -0.0106(18)
F14 0.0726(15) 0.0601(13) 0.114(2) 0.0252(14) 0.0251(14) 0.0184(12)
F15 0.0645(16) 0.121(2) 0.140(3) 0.043(2) 0.0273(17) 0.0025(16)
F16 0.0797(16) 0.0754(16) 0.0618(16) 0.0081(13) -0.0070(13) 0.0121(13)

loop_
_atom_type_symbol
_atom_type_description
_atom_type_scat_dispersion_real
_atom_type_scat_dispersion_imag
_atom_type_scat_source
C C 0.0033 0.0016 'International Tables Vol C Tables 4.2.6.8 and 6.1.1.4'
H H 0.0000 0.0000 'International Tables Vol C Tables 4.2.6.8 and 6.1.1.4'
N N 0.0061 0.0033 'International Tables Vol C Tables 4.2.6.8 and 6.1.1.4'
O O 0.0106 0.0060 'International Tables Vol C Tables 4.2.6.8 and 6.1.1.4'
F F 0.0171 0.0103 'International Tables Vol C Tables 4.2.6.8 and 6.1.1.4'
P P 0.1023 0.0942 'International Tables Vol C Tables 4.2.6.8 and 6.1.1.4'
Ru Ru -1.2594 0.8363 'International Tables Vol C Tables 4.2.6.8 and 6.1.1.4'

loop_
_geom_angle_atom_site_label_1
_geom_angle_atom_site_label_2
_geom_angle_atom_site_label_3
_geom_angle
_geom_angle_site_symmetry_1
_geom_angle_site_symmetry_3
_geom_angle_publ_flag
N21 Ru N1 98.94(9) . . ?
N21 Ru N22 79.04(10) . . ?
N1 Ru N22 89.71(9) . . ?
N21 Ru N12 88.93(9) . . ?
N1 Ru N12 171.61(9) . . ?
N22 Ru N12 94.68(9) . . ?
N21 Ru O1 175.55(8) . . ?
N1 Ru O1 77.48(9) . . ?
N22 Ru O1 98.19(9) . . ?
N12 Ru O1 94.80(8) . . ?
N21 Ru N11 95.23(9) . . ?
N1 Ru N11 97.59(9) . . ?
N22 Ru N11 171.38(9) . . ?
N12 Ru N11 78.67(9) . . ?
O1 Ru N11 87.90(8) . . ?
O1 C1 C2 117.1(3) . . ?
O1 C1 C7 118.0(3) . . ?
C2 C1 C7 124.9(3) . . ?
N1 C2 C3 121.7(3) . . ?
N1 C2 C1 112.6(2) . . ?
C3 C2 C1 125.6(3) . . ?
C4 C3 C2 119.6(3) . . ?
C5 C4 C3 118.7(3) . . ?
C4 C5 C6 120.0(3) . . ?
N1 C6 C5 122.2(3) . . ?
C8 C7 C12 119.9(3) . . ?
C8 C7 C1 118.5(3) . . ?
C12 C7 C1 121.4(3) . . ?
C9 C8 C7 120.3(4) . . ?
C10 C9 C8 120.0(4) . . ?
C9 C10 C11 120.9(4) . . ?
C10 C11 C12 119.9(4) . . ?
C11 C12 C7 118.8(4) . . ?
C6 N1 C2 117.9(3) . . ?
C6 N1 Ru 126.6(2) . . ?
C2 N1 Ru 115.4(2) . . ?
C1 O1 Ru 117.02(19) . . ?
N11 C21 C22 122.2(3) . . ?
C23 C22 C21 119.3(3) . . ?
C24 C23 C22 119.1(3) . . ?
C23 C24 C25 120.1(3) . . ?
N11 C25 C24 121.0(3) . . ?
N11 C25 C26 115.0(3) . . ?
C24 C25 C26 123.9(3) . . ?
N12 C26 C27 120.8(3) . . ?
N12 C26 C25 114.6(2) . . ?
C27 C26 C25 124.6(3) . . ?
C28 C27 C26 120.0(3) . . ?
C29 C28 C27 118.7(3) . . ?
C28 C29 C30 119.4(3) . . ?
N12 C30 C29 122.5(3) . . ?
C21 N11 C25 118.2(3) . . ?
C21 N11 Ru 126.1(2) . . ?
C25 N11 Ru 115.70(19) . . ?
C30 N12 C26 118.6(2) . . ?
C30 N12 Ru 125.5(2) . . ?
C26 N12 Ru 115.96(19) . . ?
N21 C31 C32 122.9(3) . . ?
C33 C32 C31 119.0(3) . . ?
C32 C33 C34 119.3(3) . . ?
C33 C34 C35 119.5(3) . . ?
N21 C35 C34 121.1(3) . . ?
N21 C35 C36 114.6(3) . . ?
C34 C35 C36 124.3(3) . . ?
N22 C36 C37 121.1(3) . . ?
N22 C36 C35 114.4(2) . . ?
C37 C36 C35 124.5(3) . . ?
C38 C37 C36 119.6(3) . . ?
C37 C38 C39 119.1(3) . . ?
C40 C39 C38 119.1(3) . . ?
N22 C40 C39 122.7(3) . . ?
C31 N21 C35 118.2(3) . . ?
C31 N21 Ru 125.8(2) . . ?
C35 N21 Ru 115.92(19) . . ?
C40 N22 C36 118.5(2) . . ?
C40 N22 Ru 125.9(2) . . ?
C36 N22 Ru 115.52(19) . . ?
N41 C41 C42 180.000(3) . . ?
F6 P1 F5 89.26(13) . . ?
F6 P1 F3 90.99(14) . . ?
F5 P1 F3 179.67(16) . . ?
F6 P1 F4 177.68(14) . . ?
F5 P1 F4 89.78(14) . . ?
F3 P1 F4 89.96(15) . . ?
F6 P1 F2 90.75(12) . . ?
F5 P1 F2 90.73(12) . . ?
F3 P1 F2 89.48(12) . . ?
F4 P1 F2 91.37(12) . . ?
F6 P1 F1 89.40(12) . . ?
F5 P1 F1 90.21(12) . . ?
F3 P1 F1 89.58(12) . . ?
F4 P1 F1 88.50(12) . . ?
F2 P1 F1 179.05(12) . . ?
F12 P2 F11 172.3(2) . . ?
F12 P2 F15 95.5(2) . . ?
F11 P2 F15 91.8(2) . . ?
F12 P2 F16 92.03(17) . . ?
F11 P2 F16 90.33(15) . . ?
F15 P2 F16 91.47(15) . . ?
F12 P2 F14 89.54(17) . . ?
F11 P2 F14 88.08(16) . . ?
F15 P2 F14 88.60(15) . . ?
F16 P2 F14 178.41(16) . . ?
F12 P2 F13 88.5(2) . . ?
F11 P2 F13 84.2(2) . . ?
F15 P2 F13 176.0(2) . . ?
F16 P2 F13 88.47(16) . . ?
F14 P2 F13 91.35(15) . . ?

loop_
_geom_bond_atom_site_label_1
_geom_bond_atom_site_label_2
_geom_bond_distance
_geom_bond_site_symmetry_2
_geom_bond_publ_flag
Ru N21 2.030(2) . ?
Ru N1 2.047(2) . ?
Ru N22 2.048(2) . ?
Ru N12 2.056(2) . ?
Ru O1 2.0578(19) . ?
Ru N11 2.062(2) . ?
C1 O1 1.250(3) . ?
C1 C2 1.467(4) . ?
C1 C7 1.484(4) . ?
C2 N1 1.368(4) . ?
C2 C3 1.385(4) . ?
C3 C4 1.378(5) . ?
C4 C5 1.366(5) . ?
C5 C6 1.387(4) . ?
C6 N1 1.340(4) . ?
C7 C8 1.385(5) . ?
C7 C12 1.394(4) . ?
C8 C9 1.374(5) . ?
C9 C10 1.359(6) . ?
C10 C11 1.380(6) . ?
C11 C12 1.393(5) . ?
C21 N11 1.349(4) . ?
C21 C22 1.381(4) . ?
C22 C23 1.373(5) . ?
C23 C24 1.362(5) . ?
C24 C25 1.388(4) . ?
C25 N11 1.358(4) . ?
C25 C26 1.469(4) . ?
C26 N12 1.363(4) . ?
C26 C27 1.382(4) . ?
C27 C28 1.380(5) . ?
C28 C29 1.372(5) . ?
C29 C30 1.376(4) . ?
C30 N12 1.338(4) . ?
C31 N21 1.341(4) . ?
C31 C32 1.373(5) . ?
C32 C33 1.371(5) . ?
C33 C34 1.376(5) . ?
C34 C35 1.386(4) . ?
C35 N21 1.360(4) . ?
C35 C36 1.467(4) . ?
C36 N22 1.359(4) . ?
C36 C37 1.383(4) . ?
C37 C38 1.377(5) . ?
C38 C39 1.379(5) . ?
C39 C40 1.367(4) . ?
C40 N22 1.346(4) . ?
C41 N41 1.105(6) . ?
C41 C42 1.438(8) . ?
P1 F6 1.585(2) . ?
P1 F5 1.586(2) . ?
P1 F3 1.591(2) . ?
P1 F4 1.593(2) . ?
P1 F2 1.601(2) . ?
P1 F1 1.608(2) . ?
P2 F12 1.549(3) . ?
P2 F11 1.573(3) . ?
P2 F15 1.583(3) . ?
P2 F16 1.588(2) . ?
P2 F14 1.601(2) . ?
P2 F13 1.608(3) . ?

loop_
_geom_torsion_atom_site_label_1
_geom_torsion_atom_site_label_2
_geom_torsion_atom_site_label_3
_geom_torsion_atom_site_label_4
_geom_torsion
_geom_torsion_site_symmetry_1
_geom_torsion_site_symmetry_2
_geom_torsion_site_symmetry_3
_geom_torsion_site_symmetry_4
_geom_torsion_publ_flag
O1 C1 C2 N1 4.8(4) . . . . ?
C7 C1 C2 N1 -177.3(2) . . . . ?
O1 C1 C2 C3 -171.4(3) . . . . ?
C7 C1 C2 C3 6.5(4) . . . . ?
N1 C2 C3 C4 0.5(5) . . . . ?
C1 C2 C3 C4 176.3(3) . . . . ?
C2 C3 C4 C5 -1.2(5) . . . . ?
C3 C4 C5 C6 0.9(5) . . . . ?
C4 C5 C6 N1 0.2(5) . . . . ?
O1 C1 C7 C8 41.1(4) . . . . ?
C2 C1 C7 C8 -136.8(3) . . . . ?
O1 C1 C7 C12 -133.2(3) . . . . ?
C2 C1 C7 C12 48.9(4) . . . . ?
C12 C7 C8 C9 -2.3(5) . . . . ?
C1 C7 C8 C9 -176.7(3) . . . . ?
C7 C8 C9 C10 2.3(6) . . . . ?
C8 C9 C10 C11 0.1(7) . . . . ?
C9 C10 C11 C12 -2.4(6) . . . . ?
C10 C11 C12 C7 2.3(5) . . . . ?
C8 C7 C12 C11 0.0(5) . . . . ?
C1 C7 C12 C11 174.3(3) . . . . ?
C5 C6 N1 C2 -0.9(4) . . . . ?
C5 C6 N1 Ru -176.5(2) . . . . ?
C3 C2 N1 C6 0.6(4) . . . . ?
C1 C2 N1 C6 -175.7(2) . . . . ?
C3 C2 N1 Ru 176.6(2) . . . . ?
C1 C2 N1 Ru 0.3(3) . . . . ?
N21 Ru N1 C6 -4.7(3) . . . . ?
N22 Ru N1 C6 74.2(3) . . . . ?
N12 Ru N1 C6 -164.1(6) . . . . ?
O1 Ru N1 C6 172.6(3) . . . . ?
N11 Ru N1 C6 -101.2(2) . . . . ?
N21 Ru N1 C2 179.71(19) . . . . ?
N22 Ru N1 C2 -101.4(2) . . . . ?
N12 Ru N1 C2 20.3(7) . . . . ?
O1 Ru N1 C2 -2.98(18) . . . . ?
N11 Ru N1 C2 83.2(2) . . . . ?
C2 C1 O1 Ru -7.6(3) . . . . ?
C7 C1 O1 Ru 174.40(18) . . . . ?
N21 Ru O1 C1 42.5(11) . . . . ?
N1 Ru O1 C1 5.89(19) . . . . ?
N22 Ru O1 C1 93.8(2) . . . . ?
N12 Ru O1 C1 -170.80(19) . . . . ?
N11 Ru O1 C1 -92.4(2) . . . . ?
N11 C21 C22 C23 -0.6(5) . . . . ?
C21 C22 C23 C24 -0.8(5) . . . . ?
C22 C23 C24 C25 1.2(5) . . . . ?
C23 C24 C25 N11 -0.2(5) . . . . ?
C23 C24 C25 C26 177.4(3) . . . . ?
N11 C25 C26 N12 1.0(4) . . . . ?
C24 C25 C26 N12 -176.7(3) . . . . ?
N11 C25 C26 C27 179.9(3) . . . . ?
C24 C25 C26 C27 2.2(5) . . . . ?
N12 C26 C27 C28 1.1(5) . . . . ?
C25 C26 C27 C28 -177.8(3) . . . . ?
C26 C27 C28 C29 0.6(5) . . . . ?
C27 C28 C29 C30 -1.5(5) . . . . ?
C28 C29 C30 N12 0.9(5) . . . . ?
C22 C21 N11 C25 1.5(5) . . . . ?
C22 C21 N11 Ru -178.2(2) . . . . ?
C24 C25 N11 C21 -1.1(4) . . . . ?
C26 C25 N11 C21 -178.9(3) . . . . ?
C24 C25 N11 Ru 178.6(2) . . . . ?
C26 C25 N11 Ru 0.8(3) . . . . ?
N21 Ru N11 C21 -94.1(3) . . . . ?
N1 Ru N11 C21 5.7(3) . . . . ?
N22 Ru N11 C21 -142.0(6) . . . . ?
N12 Ru N11 C21 178.1(3) . . . . ?
O1 Ru N11 C21 82.8(3) . . . . ?
N21 Ru N11 C25 86.3(2) . . . . ?
N1 Ru N11 C25 -173.9(2) . . . . ?
N22 Ru N11 C25 38.4(7) . . . . ?
N12 Ru N11 C25 -1.55(19) . . . . ?
O1 Ru N11 C25 -96.9(2) . . . . ?
C29 C30 N12 C26 0.7(4) . . . . ?
C29 C30 N12 Ru -179.7(2) . . . . ?
C27 C26 N12 C30 -1.7(4) . . . . ?
C25 C26 N12 C30 177.3(3) . . . . ?
C27 C26 N12 Ru 178.7(2) . . . . ?
C25 C26 N12 Ru -2.3(3) . . . . ?
N21 Ru N12 C30 87.0(2) . . . . ?
N1 Ru N12 C30 -113.3(6) . . . . ?
N22 Ru N12 C30 8.1(2) . . . . ?
O1 Ru N12 C30 -90.6(2) . . . . ?
N11 Ru N12 C30 -177.5(3) . . . . ?
N21 Ru N12 C26 -93.4(2) . . . . ?
N1 Ru N12 C26 66.3(7) . . . . ?
N22 Ru N12 C26 -172.3(2) . . . . ?
O1 Ru N12 C26 89.0(2) . . . . ?
N11 Ru N12 C26 2.11(19) . . . . ?
N21 C31 C32 C33 1.4(5) . . . . ?
C31 C32 C33 C34 -1.3(5) . . . . ?
C32 C33 C34 C35 -0.7(5) . . . . ?
C33 C34 C35 N21 2.8(5) . . . . ?
C33 C34 C35 C36 -175.7(3) . . . . ?
N21 C35 C36 N22 1.3(4) . . . . ?
C34 C35 C36 N22 179.9(3) . . . . ?
N21 C35 C36 C37 -178.6(3) . . . . ?
C34 C35 C36 C37 0.0(5) . . . . ?
N22 C36 C37 C38 -0.6(5) . . . . ?
C35 C36 C37 C38 179.3(3) . . . . ?
C36 C37 C38 C39 0.0(5) . . . . ?
C37 C38 C39 C40 0.9(5) . . . . ?
C38 C39 C40 N22 -1.3(5) . . . . ?
C32 C31 N21 C35 0.6(4) . . . . ?
C32 C31 N21 Ru -177.2(2) . . . . ?
C34 C35 N21 C31 -2.8(4) . . . . ?
C36 C35 N21 C31 175.9(2) . . . . ?
C34 C35 N21 Ru 175.3(2) . . . . ?
C36 C35 N21 Ru -6.1(3) . . . . ?
N1 Ru N21 C31 -87.8(2) . . . . ?
N22 Ru N21 C31 -175.8(2) . . . . ?
N12 Ru N21 C31 89.2(2) . . . . ?
O1 Ru N21 C31 -124.0(10) . . . . ?
N11 Ru N21 C31 10.7(2) . . . . ?
N1 Ru N21 C35 94.3(2) . . . . ?
N22 Ru N21 C35 6.35(19) . . . . ?
N12 Ru N21 C35 -88.6(2) . . . . ?
O1 Ru N21 C35 58.2(11) . . . . ?
N11 Ru N21 C35 -167.1(2) . . . . ?
C39 C40 N22 C36 0.8(4) . . . . ?
C39 C40 N22 Ru 176.6(2) . . . . ?
C37 C36 N22 C40 0.2(4) . . . . ?
C35 C36 N22 C40 -179.7(2) . . . . ?
C37 C36 N22 Ru -176.1(2) . . . . ?
C35 C36 N22 Ru 4.0(3) . . . . ?
N21 Ru N22 C40 178.5(2) . . . . ?
N1 Ru N22 C40 79.3(2) . . . . ?
N12 Ru N22 C40 -93.5(2) . . . . ?
O1 Ru N22 C40 2.0(2) . . . . ?
N11 Ru N22 C40 -132.7(6) . . . . ?
N21 Ru N22 C36 -5.58(19) . . . . ?
N1 Ru N22 C36 -104.7(2) . . . . ?
N12 Ru N22 C36 82.4(2) . . . . ?
O1 Ru N22 C36 177.96(19) . . . . ?
N11 Ru N22 C36 43.2(7) . . . . ?
